data_7031098
loop_
_publ_author_name
'Shavaleev, Nail M.'
'Bell, Z\"oe R'
'Easun, Timothy L.'
'Rutkaite, Ramune'
'Swanson, Linda'
'Ward, Michael D.'

_publ_section_title
;
 Complexes of substituted derivatives of 2-(2-pyridyl)benzimidazole with
 Re(I), Ru(II) and Pt(II): structures, redox and luminescence properties.
;
_journal_issue 21
_journal_name_full 'Dalton transactions (Cambridge, England : 2003)'
_journal_page_first 3678
_journal_page_last 3688
_journal_paper_doi 10.1039/B411341A
_journal_year 2004
_chemical_formula_moiety 'C47 H35 N7 Ru, C3 H6 O, 2(F6 P)'
_chemical_formula_sum 'C50 H41 F12 N7 O P2 Ru'
_chemical_formula_weight 1146.91
_chemical_name_systematic
;
?
;
_space_group_IT_number 14
_symmetry_cell_setting monoclinic
_symmetry_space_group_name_Hall '-P 2yn'
_symmetry_space_group_name_H-M 'P 1 21/n 1'
_atom_sites_solution_hydrogens geom
_atom_sites_solution_primary direct
_atom_sites_solution_secondary difmap
_audit_creation_method SHELXL-97
_cell_angle_alpha 90.00
_cell_angle_beta 113.88(2)
_cell_angle_gamma 90.00
_cell_formula_units_Z 4
_cell_length_a 22.253(7)
_cell_length_b 8.776(3)
_cell_length_c 26.835(13)
_cell_measurement_reflns_used 45
_cell_measurement_temperature 173(2)
_cell_volume 4792(3)
_computing_cell_refinement 'Bruker SAINT (Bruker, 1998)'
_computing_data_collection 'Bruker SMART (Bruker, 1998)'
_computing_data_reduction 'Bruker SHELXTL (Bruker, 1998)'
_computing_molecular_graphics 'Bruker SHELXTL (Bruker, 1998)'
_computing_publication_material 'Bruker SHELXTL (Bruker, 1998)'
_computing_structure_refinement 'Bruker SHELXTL (Bruker, 1998)'
_computing_structure_solution 'Bruker SHELXTL (Bruker, 1998)'
_diffrn_ambient_temperature 173(2)
_diffrn_detector_area_resol_mean 8.2
_diffrn_measured_fraction_theta_full 0.995
_diffrn_measured_fraction_theta_max 0.995
_diffrn_measurement_device_type 'CCD area detector'
_diffrn_measurement_method '\w rotation with narrow frames'
_diffrn_radiation_monochromator graphite
_diffrn_radiation_source 'fine-focus sealed tube'
_diffrn_radiation_type MoK\a
_diffrn_radiation_wavelength 0.71073
_diffrn_reflns_av_R_equivalents 0.1463
_diffrn_reflns_av_sigmaI/netI 0.2473
_diffrn_reflns_limit_h_max 26
_diffrn_reflns_limit_h_min -26
_diffrn_reflns_limit_k_max 9
_diffrn_reflns_limit_k_min -10
_diffrn_reflns_limit_l_max 31
_diffrn_reflns_limit_l_min -17
_diffrn_reflns_number 17884
_diffrn_reflns_theta_full 25.02
_diffrn_reflns_theta_max 25.02
_diffrn_reflns_theta_min 2.78
_diffrn_standards_decay_% 0
_diffrn_standards_number 0
_exptl_absorpt_coefficient_mu 0.488
_exptl_absorpt_correction_T_max 0.98
_exptl_absorpt_correction_T_min 0.86
_exptl_absorpt_correction_type multi-scan
_exptl_absorpt_process_details 'SADABS (Sheldrick, 1996)'
_exptl_crystal_colour orange
_exptl_crystal_density_diffrn 1.590
_exptl_crystal_density_method 'not measured'
_exptl_crystal_description plate
_exptl_crystal_F_000 2320
_exptl_crystal_size_max 0.3
_exptl_crystal_size_mid 0.1
_exptl_crystal_size_min 0.05
_refine_diff_density_max 0.638
_refine_diff_density_min -0.603
_refine_diff_density_rms 0.093
_refine_ls_extinction_method none
_refine_ls_goodness_of_fit_ref 0.935
_refine_ls_hydrogen_treatment mixed
_refine_ls_matrix_type full
_refine_ls_number_parameters 660
_refine_ls_number_reflns 8428
_refine_ls_number_restraints 84
_refine_ls_restrained_S_all 0.971
_refine_ls_R_factor_all 0.2293
_refine_ls_R_factor_gt 0.0721
_refine_ls_shift/su_max 0.002
_refine_ls_shift/su_mean 0.000
_refine_ls_structure_factor_coef Fsqd
_refine_ls_weighting_details 'calc w=1/[\s^2^(Fo^2^)+(0.0686P)^2^+0.0000P] where P=(Fo^2^+2Fc^2^)/3'
_refine_ls_weighting_scheme calc
_refine_ls_wR_factor_gt 0.1393
_refine_ls_wR_factor_ref 0.1930
_reflns_number_gt 3115
_reflns_number_total 8428
_reflns_threshold_expression >2\s(I)
_cod_data_source_file b411341a.txt
_cod_data_source_block tapes
_cod_depositor_comments
;
The following automatic conversions were performed:

'_symmetry_cell_setting' value 'Monoclinic' changed to 'monoclinic'
according to
/usr/data/users/saulius/automatic-downloads/retrospective/RSC/lib/dictionaries/cif_core.dic
dictionary named 'cif_core.dic' version 2.4.2 from 2011-04-26.

Automatic conversion script
Id: cif_fix_values 2281 2013-09-26 08:29:07Z andrius 
;
_cod_original_sg_symbol_H-M 'P 21/n'
_cod_database_code 7031098

loop_
_symmetry_equiv_pos_as_xyz
'x, y, z'
'-x+1/2, y+1/2, -z+1/2'
'-x, -y, -z'
'x-1/2, -y-1/2, z-1/2'

loop_
_atom_site_label
_atom_site_type_symbol
_atom_site_fract_x
_atom_site_fract_y
_atom_site_fract_z
_atom_site_U_iso_or_equiv
_atom_site_adp_type
_atom_site_occupancy
_atom_site_symmetry_multiplicity
_atom_site_calc_flag
_atom_site_refinement_flags
Ru1 Ru 0.04008(4) 1.04061(9) 0.32318(3) 0.0419(3) Uani 1 1 d .
N11 N -0.0393(3) 1.1081(8) 0.2528(3) 0.040(2) Uani 1 1 d .
N21 N 0.0675(3) 0.9713(8) 0.2620(3) 0.0390(18) Uani 1 1 d .
N23 N 0.0512(4) 0.9750(9) 0.1743(3) 0.050(2) Uani 1 1 d .
N31 N -0.0133(4) 0.8506(10) 0.3250(4) 0.056(2) Uani 1 1 d .
N41 N 0.0004(4) 1.1081(11) 0.3768(3) 0.053(2) Uani 1 1 d .
N51 N 0.0978(4) 1.2275(9) 0.3314(3) 0.044(2) Uani 1 1 d .
N61 N 0.1226(4) 0.9854(10) 0.3916(3) 0.047(2) Uani 1 1 d .
C12 C -0.0376(4) 1.0687(11) 0.2042(4) 0.043(3) Uani 1 1 d .
C13 C -0.0917(5) 1.0897(11) 0.1563(4) 0.054(3) Uani 1 1 d .
H13A H -0.0906 1.0581 0.1228 0.064 Uiso 1 1 calc R
C14 C -0.1477(5) 1.1564(12) 0.1565(5) 0.065(3) Uani 1 1 d .
H14A H -0.1853 1.1707 0.1234 0.078 Uiso 1 1 calc R
C15 C -0.1479(5) 1.2019(12) 0.2053(5) 0.066(3) Uani 1 1 d .
H15A H -0.1850 1.2537 0.2061 0.079 Uiso 1 1 calc R
C16 C -0.0942(5) 1.1721(11) 0.2530(4) 0.051(3) Uani 1 1 d .
H16A H -0.0960 1.1972 0.2869 0.062 Uiso 1 1 calc R
C32 C -0.0438(5) 0.8609(14) 0.3599(5) 0.057(3) Uani 1 1 d .
C22 C 0.0259(4) 1.0027(10) 0.2115(4) 0.041(3) Uani 1 1 d .
C23 C 0.0179(5) 0.9988(12) 0.1149(3) 0.055(3) Uani 1 1 d .
H23A H -0.0154 1.0802 0.1076 0.066 Uiso 1 1 calc R
H23B H -0.0054 0.9041 0.0977 0.066 Uiso 1 1 calc R
C24 C 0.1128(5) 0.9099(11) 0.2030(4) 0.047(3) Uani 1 1 d .
C25 C 0.1603(5) 0.8523(12) 0.1871(4) 0.062(3) Uani 1 1 d .
H25A H 0.1542 0.8549 0.1500 0.075 Uiso 1 1 calc R
C26 C 0.2169(5) 0.7908(13) 0.2264(5) 0.062(3) Uani 1 1 d .
H26A H 0.2492 0.7468 0.2161 0.075 Uiso 1 1 calc R
C27 C 0.2269(5) 0.7933(11) 0.2817(4) 0.055(3) Uani 1 1 d .
H27A H 0.2661 0.7514 0.3084 0.066 Uiso 1 1 calc R
C28 C 0.1803(5) 0.8561(11) 0.2980(4) 0.046(3) Uani 1 1 d .
H28A H 0.1879 0.8615 0.3354 0.055 Uiso 1 1 calc R
C29 C 0.1230(4) 0.9101(10) 0.2583(4) 0.039(2) Uani 1 1 d .
C33 C -0.0808(6) 0.7375(17) 0.3648(6) 0.082(4) Uani 1 1 d .
H33A H -0.1026 0.7446 0.3887 0.098 Uiso 1 1 calc R
C34 C -0.0860(6) 0.6091(17) 0.3361(6) 0.092(5) Uani 1 1 d .
H34A H -0.1105 0.5251 0.3402 0.111 Uiso 1 1 calc R
C35 C -0.0558(6) 0.6003(12) 0.3011(5) 0.074(4) Uani 1 1 d .
H35A H -0.0595 0.5110 0.2800 0.089 Uiso 1 1 calc R
C36 C -0.0197(5) 0.7234(14) 0.2968(5) 0.062(3) Uani 1 1 d .
H36A H 0.0016 0.7166 0.2725 0.075 Uiso 1 1 calc R
C42 C -0.0361(5) 1.0022(13) 0.3895(4) 0.054(3) Uani 1 1 d .
C43 C -0.0625(5) 1.0346(17) 0.4264(5) 0.079(4) Uani 1 1 d .
H43A H -0.0861 0.9581 0.4360 0.095 Uiso 1 1 calc R
C44 C -0.0550(6) 1.179(2) 0.4500(5) 0.093(5) Uani 1 1 d .
H44A H -0.0748 1.2041 0.4744 0.112 Uiso 1 1 calc R
C45 C -0.0185(6) 1.2823(16) 0.4369(5) 0.079(4) Uani 1 1 d .
H45A H -0.0117 1.3807 0.4530 0.095 Uiso 1 1 calc R
C46 C 0.0087(5) 1.2470(15) 0.4007(4) 0.066(3) Uani 1 1 d .
H46A H 0.0340 1.3217 0.3923 0.079 Uiso 1 1 calc R
C52 C 0.1566(5) 1.2315(13) 0.3760(4) 0.046(3) Uani 1 1 d .
C53 C 0.1998(5) 1.3496(13) 0.3852(4) 0.058(3) Uani 1 1 d .
H53A H 0.2399 1.3488 0.4168 0.070 Uiso 1 1 calc R
C54 C 0.1862(5) 1.4689(14) 0.3495(4) 0.064(3) Uani 1 1 d .
H54A H 0.2160 1.5518 0.3564 0.076 Uiso 1 1 calc R
C55 C 0.1281(5) 1.4666(12) 0.3031(4) 0.057(3) Uani 1 1 d .
H55A H 0.1176 1.5460 0.2769 0.068 Uiso 1 1 calc R
C56 C 0.0864(5) 1.3474(12) 0.2962(4) 0.050(3) Uani 1 1 d .
H56A H 0.0464 1.3473 0.2645 0.060 Uiso 1 1 calc R
C62 C 0.1689(5) 1.0950(12) 0.4114(4) 0.048(3) Uani 1 1 d .
C63 C 0.2218(5) 1.0804(14) 0.4606(5) 0.066(3) Uani 1 1 d .
H63A H 0.2530 1.1602 0.4745 0.079 Uiso 1 1 calc R
C64 C 0.2282(6) 0.9463(18) 0.4892(5) 0.075(4) Uani 1 1 d .
H64A H 0.2650 0.9324 0.5229 0.090 Uiso 1 1 calc R
C65 C 0.1826(6) 0.8343(15) 0.4701(5) 0.071(4) Uani 1 1 d .
H65A H 0.1865 0.7435 0.4904 0.085 Uiso 1 1 calc R
C66 C 0.1309(5) 0.8547(12) 0.4208(4) 0.056(3) Uani 1 1 d .
H66A H 0.0998 0.7749 0.4066 0.068 Uiso 1 1 calc R
C71 C 0.0657(5) 1.0435(15) 0.0883(4) 0.052(3) Uani 1 1 d .
C72 C 0.0763(5) 0.9432(15) 0.0531(4) 0.057(3) Uani 1 1 d .
C73 C 0.0470(6) 0.7948(17) 0.0394(5) 0.079(4) Uani 1 1 d .
H73A H 0.0173 0.7609 0.0544 0.095 Uiso 1 1 calc R
C74 C 0.0613(7) 0.7039(16) 0.0057(5) 0.088(4) Uani 1 1 d .
H74A H 0.0420 0.6054 -0.0017 0.106 Uiso 1 1 calc R
C75 C 0.1036(7) 0.7463(19) -0.0195(5) 0.088(5) Uani 1 1 d .
H75A H 0.1109 0.6813 -0.0448 0.106 Uiso 1 1 calc R
C76 C 0.1328(7) 0.881(2) -0.0062(5) 0.092(5) Uani 1 1 d .
H76A H 0.1649 0.9065 -0.0197 0.110 Uiso 1 1 calc R
C77 C 0.1193(5) 0.9880(17) 0.0265(4) 0.062(3) Uani 1 1 d .
C78 C 0.1475(6) 1.131(2) 0.0379(5) 0.087(4) Uani 1 1 d .
H78A H 0.1760 1.1607 0.0211 0.105 Uiso 1 1 calc R
C79 C 0.1366(6) 1.2330(17) 0.0719(5) 0.072(4) Uani 1 1 d .
C80 C 0.1644(6) 1.3822(19) 0.0824(5) 0.089(4) Uani 1 1 d .
H80A H 0.1925 1.4119 0.0653 0.107 Uiso 1 1 calc R
C81 C 0.1529(8) 1.4832(17) 0.1154(7) 0.106(5) Uani 1 1 d .
H81A H 0.1726 1.5814 0.1212 0.127 Uiso 1 1 calc R
C82 C 0.1109(7) 1.4410(17) 0.1414(6) 0.096(4) Uani 1 1 d .
H82A H 0.1010 1.5126 0.1636 0.115 Uiso 1 1 calc R
C83 C 0.0846(6) 1.2961(16) 0.1345(5) 0.082(4) Uani 1 1 d .
H83A H 0.0589 1.2682 0.1540 0.098 Uiso 1 1 calc R
C84 C 0.0943(5) 1.1878(15) 0.0996(5) 0.059(3) Uani 1 1 d .
P1 P -0.06890(17) 0.5887(4) 0.13874(16) 0.0759(11) Uani 1 1 d .
P2 P 0.16342(18) 1.4146(4) 0.53483(14) 0.0740(10) Uani 1 1 d .
F11 F -0.0971(5) 0.7402(11) 0.1114(7) 0.253(8) Uani 1 1 d .
F12 F -0.0972(5) 0.6164(18) 0.1809(4) 0.240(7) Uani 1 1 d .
F13 F -0.0005(4) 0.6664(11) 0.1759(4) 0.158(3) Uani 1 1 d U
F14 F -0.0412(4) 0.5695(11) 0.0950(3) 0.148(3) Uani 1 1 d U
F15 F -0.1349(3) 0.5105(8) 0.1031(3) 0.102(2) Uani 1 1 d U
F16 F -0.0381(4) 0.4361(10) 0.1650(4) 0.146(3) Uani 1 1 d U
F21 F 0.2291(4) 1.3867(11) 0.5292(3) 0.142(3) Uani 1 1 d U
F22 F 0.1886(5) 1.5785(9) 0.5576(3) 0.143(3) Uani 1 1 d U
F23 F 0.1371(3) 1.2517(8) 0.5127(3) 0.109(2) Uani 1 1 d U
F24 F 0.1944(3) 1.3549(8) 0.5957(3) 0.100(2) Uani 1 1 d U
F25 F 0.1320(4) 1.4770(10) 0.4752(3) 0.145(3) Uani 1 1 d U
F26 F 0.0963(3) 1.4448(9) 0.5395(3) 0.113(2) Uani 1 1 d U
O102 O -0.1808(5) 1.2491(13) 0.3134(4) 0.133(4) Uani 1 1 d U
C102 C -0.2319(7) 1.222(2) 0.3183(6) 0.108(6) Uani 1 1 d U
C101 C -0.2826(7) 1.3368(17) 0.3026(7) 0.137(6) Uani 1 1 d U
H10A H -0.2974 1.3513 0.3320 0.205 Uiso 1 1 calc R
H10B H -0.3198 1.3041 0.2695 0.205 Uiso 1 1 calc R
H10C H -0.2651 1.4330 0.2956 0.205 Uiso 1 1 calc R
C103 C -0.2410(7) 1.085(2) 0.3434(9) 0.191(10) Uani 1 1 d U
H10D H -0.2668 1.0123 0.3151 0.287 Uiso 1 1 calc R
H10E H -0.2644 1.1086 0.3665 0.287 Uiso 1 1 calc R
H10F H -0.1981 1.0406 0.3656 0.287 Uiso 1 1 calc R

loop_
_atom_site_aniso_label
_atom_site_aniso_U_11
_atom_site_aniso_U_22
_atom_site_aniso_U_33
_atom_site_aniso_U_23
_atom_site_aniso_U_13
_atom_site_aniso_U_12
Ru1 0.0381(4) 0.0480(5) 0.0443(5) 0.0034(5) 0.0214(4) 0.0007(5)
N11 0.041(5) 0.038(5) 0.048(5) -0.006(4) 0.024(4) -0.010(4)
N21 0.029(4) 0.039(5) 0.050(5) -0.004(4) 0.018(4) -0.005(4)
N23 0.037(5) 0.068(6) 0.043(5) 0.000(5) 0.016(4) 0.004(5)
N31 0.044(5) 0.061(6) 0.074(7) 0.009(5) 0.037(5) 0.004(5)
N41 0.039(5) 0.072(7) 0.050(6) 0.001(5) 0.020(5) 0.008(5)
N51 0.054(6) 0.045(5) 0.039(5) 0.004(4) 0.024(5) 0.006(5)
N61 0.046(5) 0.058(6) 0.046(5) 0.015(5) 0.027(4) 0.010(5)
C12 0.038(6) 0.047(7) 0.046(6) -0.001(6) 0.019(5) -0.003(5)
C13 0.036(6) 0.077(8) 0.047(7) 0.009(6) 0.015(5) -0.005(6)
C14 0.039(7) 0.071(8) 0.075(9) 0.022(7) 0.014(6) 0.009(6)
C15 0.056(8) 0.068(9) 0.079(9) 0.001(8) 0.033(8) 0.008(7)
C16 0.037(6) 0.069(8) 0.052(7) 0.004(6) 0.022(6) 0.006(6)
C32 0.039(6) 0.072(9) 0.074(8) 0.015(7) 0.036(6) 0.004(6)
C22 0.035(5) 0.059(8) 0.033(6) -0.002(5) 0.018(5) -0.008(5)
C23 0.055(6) 0.081(9) 0.026(6) 0.008(5) 0.012(5) 0.008(6)
C24 0.038(6) 0.066(8) 0.047(7) 0.002(6) 0.026(5) 0.005(5)
C25 0.066(8) 0.097(9) 0.030(6) -0.002(6) 0.025(6) 0.010(7)
C26 0.041(7) 0.093(9) 0.059(8) -0.003(7) 0.026(6) 0.011(6)
C27 0.047(7) 0.057(7) 0.057(8) 0.009(6) 0.017(6) 0.000(6)
C28 0.040(6) 0.057(7) 0.048(7) -0.010(6) 0.025(6) -0.006(6)
C29 0.037(6) 0.045(7) 0.034(6) 0.002(5) 0.015(5) -0.004(5)
C33 0.080(9) 0.084(10) 0.104(11) 0.034(9) 0.062(9) 0.008(9)
C34 0.077(10) 0.082(11) 0.141(14) 0.039(10) 0.069(10) -0.002(9)
C35 0.083(9) 0.038(7) 0.101(10) 0.007(7) 0.038(8) -0.014(7)
C36 0.056(7) 0.064(9) 0.073(9) 0.016(7) 0.032(7) 0.000(7)
C42 0.045(6) 0.077(10) 0.053(7) 0.008(6) 0.032(6) 0.011(6)
C43 0.067(8) 0.120(12) 0.062(8) 0.030(9) 0.040(7) 0.024(9)
C44 0.054(9) 0.177(16) 0.065(9) 0.011(10) 0.041(8) 0.042(10)
C45 0.055(8) 0.112(11) 0.073(9) -0.019(8) 0.027(7) 0.029(8)
C46 0.057(8) 0.087(10) 0.053(8) 0.007(7) 0.023(6) 0.018(7)
C52 0.035(6) 0.058(8) 0.043(7) -0.007(6) 0.014(6) -0.003(6)
C53 0.043(7) 0.066(8) 0.061(8) -0.003(7) 0.016(6) -0.003(7)
C54 0.065(8) 0.056(8) 0.060(7) -0.009(7) 0.014(6) -0.007(7)
C55 0.059(7) 0.044(6) 0.068(7) 0.009(7) 0.026(6) -0.012(7)
C56 0.040(6) 0.058(7) 0.045(7) -0.002(6) 0.010(5) -0.005(6)
C62 0.040(6) 0.051(8) 0.057(8) -0.010(6) 0.025(6) -0.005(6)
C63 0.059(8) 0.076(10) 0.059(8) -0.005(7) 0.021(7) 0.003(7)
C64 0.058(8) 0.116(12) 0.049(7) 0.021(9) 0.019(6) 0.022(9)
C65 0.064(8) 0.096(10) 0.053(8) 0.031(8) 0.025(7) 0.010(8)
C66 0.051(7) 0.065(8) 0.058(8) 0.013(7) 0.028(7) 0.007(6)
C71 0.050(6) 0.074(8) 0.038(6) 0.013(7) 0.023(5) 0.008(7)
C72 0.058(7) 0.081(9) 0.029(6) 0.007(7) 0.014(5) 0.013(7)
C73 0.074(9) 0.113(12) 0.051(8) -0.009(8) 0.026(7) -0.002(9)
C74 0.089(10) 0.099(11) 0.063(9) 0.004(9) 0.016(8) 0.022(9)
C75 0.086(11) 0.121(13) 0.043(8) -0.033(9) 0.012(8) 0.038(10)
C76 0.079(10) 0.155(15) 0.031(8) 0.004(9) 0.012(7) 0.033(11)
C77 0.041(7) 0.103(11) 0.040(7) 0.004(7) 0.015(6) 0.012(7)
C78 0.061(9) 0.141(15) 0.052(9) 0.014(10) 0.016(7) 0.003(10)
C79 0.058(8) 0.089(11) 0.059(9) 0.034(8) 0.011(7) -0.001(8)
C80 0.084(10) 0.107(13) 0.077(10) 0.017(9) 0.034(8) -0.030(10)
C81 0.125(14) 0.075(12) 0.107(13) 0.015(10) 0.036(11) 0.010(10)
C82 0.106(12) 0.071(11) 0.096(11) -0.003(10) 0.024(9) 0.023(10)
C83 0.070(9) 0.073(10) 0.097(11) 0.019(9) 0.028(8) 0.022(8)
C84 0.056(8) 0.060(9) 0.057(8) 0.016(7) 0.017(6) 0.010(7)
P1 0.067(2) 0.076(3) 0.091(3) -0.018(2) 0.038(2) -0.015(2)
P2 0.087(3) 0.086(3) 0.062(2) -0.005(2) 0.043(2) -0.016(2)
F11 0.158(10) 0.098(8) 0.53(3) 0.030(11) 0.165(14) 0.021(7)
F12 0.130(8) 0.47(2) 0.161(9) -0.176(12) 0.099(7) -0.082(10)
F13 0.119(6) 0.171(7) 0.190(7) -0.055(6) 0.068(6) -0.055(6)
F14 0.146(6) 0.205(7) 0.121(6) -0.007(5) 0.082(5) -0.001(6)
F15 0.062(4) 0.121(6) 0.111(5) -0.011(4) 0.023(4) -0.008(4)
F16 0.084(5) 0.129(6) 0.186(7) 0.070(6) 0.013(5) -0.017(5)
F21 0.094(5) 0.238(8) 0.130(6) -0.042(5) 0.082(5) -0.037(5)
F22 0.203(7) 0.108(6) 0.092(5) 0.004(4) 0.033(5) -0.041(5)
F23 0.087(5) 0.087(5) 0.152(6) -0.020(4) 0.047(4) 0.000(4)
F24 0.071(4) 0.147(6) 0.089(5) 0.028(4) 0.039(4) -0.006(4)
F25 0.169(6) 0.174(7) 0.080(5) 0.024(5) 0.039(5) -0.058(6)
F26 0.100(5) 0.147(6) 0.100(5) 0.006(5) 0.047(4) 0.047(5)
O102 0.099(8) 0.200(11) 0.124(8) 0.028(8) 0.071(7) 0.031(8)
C102 0.046(9) 0.167(17) 0.121(13) -0.023(12) 0.044(9) -0.011(11)
C101 0.088(11) 0.132(14) 0.190(17) -0.030(13) 0.056(12) 0.013(11)
C103 0.069(11) 0.143(17) 0.34(3) 0.074(18) 0.062(14) -0.015(11)

loop_
_atom_type_symbol
_atom_type_description
_atom_type_scat_dispersion_real
_atom_type_scat_dispersion_imag
_atom_type_scat_source
C C 0.0033 0.0016 'International Tables Vol C Tables 4.2.6.8 and 6.1.1.4'
H H 0.0000 0.0000 'International Tables Vol C Tables 4.2.6.8 and 6.1.1.4'
N N 0.0061 0.0033 'International Tables Vol C Tables 4.2.6.8 and 6.1.1.4'
F F 0.0171 0.0103 'International Tables Vol C Tables 4.2.6.8 and 6.1.1.4'
P P 0.1023 0.0942 'International Tables Vol C Tables 4.2.6.8 and 6.1.1.4'
Ru Ru -1.2594 0.8363 'International Tables Vol C Tables 4.2.6.8 and 6.1.1.4'
O O 0.0106 0.0060 'International Tables Vol C Tables 4.2.6.8 and 6.1.1.4'

loop_
_geom_angle_atom_site_label_1
_geom_angle_atom_site_label_2
_geom_angle_atom_site_label_3
_geom_angle
N51 Ru1 N41 97.1(3)
N51 Ru1 N31 173.1(3)
N41 Ru1 N31 78.6(4)
N51 Ru1 N61 78.3(3)
N41 Ru1 N61 85.7(3)
N31 Ru1 N61 95.9(3)
N51 Ru1 N21 86.9(3)
N41 Ru1 N21 172.6(3)
N31 Ru1 N21 98.0(3)
N61 Ru1 N21 101.3(3)
N51 Ru1 N11 97.8(3)
N41 Ru1 N11 96.1(3)
N31 Ru1 N11 88.1(3)
N61 Ru1 N11 175.9(3)
N21 Ru1 N11 77.1(3)
C16 N11 C12 119.1(8)
C16 N11 Ru1 123.5(7)
C12 N11 Ru1 117.0(6)
C22 N21 C29 106.3(7)
C22 N21 Ru1 116.4(6)
C29 N21 Ru1 136.9(6)
C22 N23 C24 106.0(7)
C22 N23 C23 126.5(8)
C24 N23 C23 127.4(8)
C36 N31 C32 118.7(9)
C36 N31 Ru1 126.8(7)
C32 N31 Ru1 114.5(8)
C46 N41 C42 118.3(9)
C46 N41 Ru1 125.2(8)
C42 N41 Ru1 116.5(8)
C56 N51 C52 115.3(8)
C56 N51 Ru1 127.7(7)
C52 N51 Ru1 116.9(7)
C62 N61 C66 118.0(9)
C62 N61 Ru1 116.5(7)
C66 N61 Ru1 125.2(7)
N11 C12 C13 120.5(8)
N11 C12 C22 111.7(8)
C13 C12 C22 127.8(9)
C12 C13 C14 120.4(10)
C12 C13 H13A 119.8
C14 C13 H13A 119.8
C15 C14 C13 118.7(11)
C15 C14 H14A 120.7
C13 C14 H14A 120.7
C14 C15 C16 119.7(10)
C14 C15 H15A 120.1
C16 C15 H15A 120.1
N11 C16 C15 121.4(10)
N11 C16 H16A 119.3
C15 C16 H16A 119.3
N31 C32 C33 119.2(11)
N31 C32 C42 116.9(10)
C33 C32 C42 123.9(11)
N21 C22 N23 113.1(8)
N21 C22 C12 117.1(8)
N23 C22 C12 129.8(8)
N23 C23 C71 113.2(7)
N23 C23 H23A 108.9
C71 C23 H23A 108.9
N23 C23 H23B 108.9
C71 C23 H23B 108.9
H23A C23 H23B 107.8
C25 C24 N23 133.0(9)
C25 C24 C29 120.5(9)
N23 C24 C29 106.5(8)
C26 C25 C24 118.8(9)
C26 C25 H25A 120.6
C24 C25 H25A 120.6
C25 C26 C27 120.2(9)
C25 C26 H26A 119.9
C27 C26 H26A 119.9
C28 C27 C26 121.1(10)
C28 C27 H27A 119.4
C26 C27 H27A 119.4
C29 C28 C27 118.1(9)
C29 C28 H28A 121.0
C27 C28 H28A 121.0
C28 C29 N21 130.8(9)
C28 C29 C24 121.3(9)
N21 C29 C24 107.9(8)
C34 C33 C32 120.9(12)
C34 C33 H33A 119.6
C32 C33 H33A 119.6
C33 C34 C35 119.5(12)
C33 C34 H34A 120.3
C35 C34 H34A 120.3
C34 C35 C36 118.7(12)
C34 C35 H35A 120.6
C36 C35 H35A 120.6
N31 C36 C35 123.0(11)
N31 C36 H36A 118.5
C35 C36 H36A 118.5
N41 C42 C43 120.8(11)
N41 C42 C32 113.4(9)
C43 C42 C32 125.8(11)
C42 C43 C44 120.6(12)
C42 C43 H43A 119.7
C44 C43 H43A 119.7
C45 C44 C43 117.6(12)
C45 C44 H44A 121.2
C43 C44 H44A 121.2
C44 C45 C46 121.0(13)
C44 C45 H45A 119.5
C46 C45 H45A 119.5
N41 C46 C45 121.7(12)
N41 C46 H46A 119.2
C45 C46 H46A 119.2
C53 C52 N51 122.1(10)
C53 C52 C62 124.2(10)
N51 C52 C62 113.7(9)
C54 C53 C52 120.9(10)
C54 C53 H53A 119.6
C52 C53 H53A 119.6
C53 C54 C55 118.7(11)
C53 C54 H54A 120.7
C55 C54 H54A 120.7
C56 C55 C54 118.0(10)
C56 C55 H55A 121.0
C54 C55 H55A 121.0
C55 C56 N51 125.0(9)
C55 C56 H56A 117.5
N51 C56 H56A 117.5
N61 C62 C63 122.1(10)
N61 C62 C52 114.1(9)
C63 C62 C52 123.7(10)
C62 C63 C64 118.0(11)
C62 C63 H63A 121.0
C64 C63 H63A 121.0
C65 C64 C63 121.0(11)
C65 C64 H64A 119.5
C63 C64 H64A 119.5
C64 C65 C66 118.6(11)
C64 C65 H65A 120.7
C66 C65 H65A 120.7
N61 C66 C65 122.2(11)
N61 C66 H66A 118.9
C65 C66 H66A 118.9
C72 C71 C84 122.6(10)
C72 C71 C23 119.5(11)
C84 C71 C23 117.9(10)
C71 C72 C73 124.7(11)
C71 C72 C77 119.4(12)
C73 C72 C77 116.0(11)
C74 C73 C72 120.5(13)
C74 C73 H73A 119.8
C72 C73 H73A 119.8
C73 C74 C75 123.6(14)
C73 C74 H74A 118.2
C75 C74 H74A 118.2
C76 C75 C74 117.0(12)
C76 C75 H75A 121.5
C74 C75 H75A 121.5
C75 C76 C77 124.3(14)
C75 C76 H76A 117.9
C77 C76 H76A 117.9
C78 C77 C76 123.8(13)
C78 C77 C72 117.8(12)
C76 C77 C72 118.4(13)
C79 C78 C77 123.5(13)
C79 C78 H78A 118.2
C77 C78 H78A 118.2
C78 C79 C80 123.5(14)
C78 C79 C84 119.1(13)
C80 C79 C84 117.5(13)
C81 C80 C79 123.5(14)
C81 C80 H80A 118.2
C79 C80 H80A 118.2
C80 C81 C82 119.1(15)
C80 C81 H81A 120.4
C82 C81 H81A 120.4
C83 C82 C81 120.1(14)
C83 C82 H82A 120.0
C81 C82 H82A 120.0
C82 C83 C84 122.6(13)
C82 C83 H83A 118.7
C84 C83 H83A 118.7
C71 C84 C83 125.2(11)
C71 C84 C79 117.7(12)
C83 C84 C79 117.1(12)
F12 P1 F11 90.2(7)
F12 P1 F14 176.9(8)
F11 P1 F14 86.7(7)
F12 P1 F16 92.3(7)
F11 P1 F16 177.3(6)
F14 P1 F16 90.7(5)
F12 P1 F15 87.4(5)
F11 P1 F15 89.2(6)
F14 P1 F15 93.1(4)
F16 P1 F15 91.8(4)
F12 P1 F13 92.5(5)
F11 P1 F13 91.8(6)
F14 P1 F13 87.0(5)
F16 P1 F13 87.2(5)
F15 P1 F13 179.0(6)
F21 P2 F25 90.2(5)
F21 P2 F23 92.3(4)
F25 P2 F23 89.3(5)
F21 P2 F26 178.8(5)
F25 P2 F26 88.7(5)
F23 P2 F26 87.9(4)
F21 P2 F22 88.9(5)
F25 P2 F22 91.1(4)
F23 P2 F22 178.7(5)
F26 P2 F22 90.9(5)
F21 P2 F24 90.9(4)
F25 P2 F24 178.5(5)
F23 P2 F24 91.6(4)
F26 P2 F24 90.2(4)
F22 P2 F24 88.0(4)
O102 C102 C103 122.0(17)
O102 C102 C101 118.9(18)
C103 C102 C101 118.8(14)
C102 C101 H10A 109.5
C102 C101 H10B 109.5
H10A C101 H10B 109.5
C102 C101 H10C 109.5
H10A C101 H10C 109.5
H10B C101 H10C 109.5
C102 C103 H10D 109.5
C102 C103 H10E 109.5
H10D C103 H10E 109.5
C102 C103 H10F 109.5
H10D C103 H10F 109.5
H10E C103 H10F 109.5

loop_
_geom_bond_atom_site_label_1
_geom_bond_atom_site_label_2
_geom_bond_distance
Ru1 N51 2.040(8)
Ru1 N41 2.056(8)
Ru1 N31 2.059(9)
Ru1 N61 2.061(8)
Ru1 N21 2.061(7)
Ru1 N11 2.082(7)
N11 C16 1.349(10)
N11 C12 1.365(10)
N21 C22 1.324(10)
N21 C29 1.387(10)
N23 C22 1.353(10)
N23 C24 1.393(11)
N23 C23 1.475(10)
N31 C36 1.323(12)
N31 C32 1.366(11)
N41 C46 1.356(12)
N41 C42 1.366(11)
N51 C56 1.367(11)
N51 C52 1.370(11)
N61 C62 1.351(11)
N61 C66 1.360(11)
C12 C13 1.372(12)
C12 C22 1.466(12)
C13 C14 1.377(12)
C13 H13A 0.9500
C14 C15 1.371(13)
C14 H14A 0.9500
C15 C16 1.378(13)
C15 H15A 0.9500
C16 H16A 0.9500
C32 C33 1.397(14)
C32 C42 1.445(14)
C23 C71 1.551(12)
C23 H23A 0.9900
C23 H23B 0.9900
C24 C25 1.385(12)
C24 C29 1.409(11)
C25 C26 1.383(12)
C25 H25A 0.9500
C26 C27 1.409(13)
C26 H26A 0.9500
C27 C28 1.391(12)
C27 H27A 0.9500
C28 C29 1.372(12)
C28 H28A 0.9500
C33 C34 1.344(15)
C33 H33A 0.9500
C34 C35 1.359(15)
C34 H34A 0.9500
C35 C36 1.379(13)
C35 H35A 0.9500
C36 H36A 0.9500
C42 C43 1.369(13)
C43 C44 1.397(17)
C43 H43A 0.9500
C44 C45 1.355(16)
C44 H44A 0.9500
C45 C46 1.370(13)
C45 H45A 0.9500
C46 H46A 0.9500
C52 C53 1.367(13)
C52 C62 1.484(13)
C53 C54 1.367(13)
C53 H53A 0.9500
C54 C55 1.386(13)
C54 H54A 0.9500
C55 C56 1.359(12)
C55 H55A 0.9500
C56 H56A 0.9500
C62 C63 1.373(13)
C63 C64 1.382(14)
C63 H63A 0.9500
C64 C65 1.355(15)
C64 H64A 0.9500
C65 C66 1.368(13)
C65 H65A 0.9500
C66 H66A 0.9500
C71 C72 1.379(13)
C71 C84 1.396(14)
C72 C73 1.436(15)
C72 C77 1.461(14)
C73 C74 1.338(15)
C73 H73A 0.9500
C74 C75 1.413(17)
C74 H74A 0.9500
C75 C76 1.326(16)
C75 H75A 0.9500
C76 C77 1.398(16)
C76 H76A 0.9500
C77 C78 1.383(16)
C78 C79 1.367(16)
C78 H78A 0.9500
C79 C80 1.427(16)
C79 C84 1.470(15)
C80 C81 1.348(16)
C80 H80A 0.9500
C81 C82 1.423(18)
C81 H81A 0.9500
C82 C83 1.381(16)
C82 H82A 0.9500
C83 C84 1.411(15)
C83 H83A 0.9500
P1 F12 1.521(9)
P1 F11 1.525(11)
P1 F14 1.539(8)
P1 F16 1.539(8)
P1 F15 1.551(7)
P1 F13 1.596(8)
P2 F21 1.548(7)
P2 F25 1.564(8)
P2 F23 1.568(7)
P2 F26 1.571(7)
P2 F22 1.574(8)
P2 F24 1.584(7)
O102 C102 1.219(14)
C102 C103 1.429(19)
C102 C101 1.443(18)
C101 H10A 0.9800
C101 H10B 0.9800
C101 H10C 0.9800
C103 H10D 0.9800
C103 H10E 0.9800
C103 H10F 0.9800

loop_
_geom_torsion_atom_site_label_1
_geom_torsion_atom_site_label_2
_geom_torsion_atom_site_label_3
_geom_torsion_atom_site_label_4
_geom_torsion
N51 Ru1 N11 C16 -98.5(7)
N41 Ru1 N11 C16 -0.5(8)
N31 Ru1 N11 C16 77.7(7)
N21 Ru1 N11 C16 176.4(8)
N51 Ru1 N11 C12 89.1(6)
N41 Ru1 N11 C12 -172.9(6)
N31 Ru1 N11 C12 -94.6(7)
N21 Ru1 N11 C12 4.0(6)
N51 Ru1 N21 C22 -97.4(7)
N31 Ru1 N21 C22 87.4(7)
N61 Ru1 N21 C22 -174.9(6)
N11 Ru1 N21 C22 1.3(6)
N51 Ru1 N21 C29 74.5(9)
N31 Ru1 N21 C29 -100.6(9)
N61 Ru1 N21 C29 -2.9(9)
N11 Ru1 N21 C29 173.2(9)
N41 Ru1 N31 C36 178.4(9)
N61 Ru1 N31 C36 -97.2(9)
N21 Ru1 N31 C36 5.1(9)
N11 Ru1 N31 C36 81.8(9)
N41 Ru1 N31 C32 -2.4(7)
N61 Ru1 N31 C32 81.9(7)
N21 Ru1 N31 C32 -175.7(7)
N11 Ru1 N31 C32 -99.0(7)
N51 Ru1 N41 C46 7.5(8)
N31 Ru1 N41 C46 -177.9(9)
N61 Ru1 N41 C46 85.2(8)
N11 Ru1 N41 C46 -91.1(8)
N51 Ru1 N41 C42 -171.3(7)
N31 Ru1 N41 C42 3.3(7)
N61 Ru1 N41 C42 -93.7(7)
N11 Ru1 N41 C42 90.1(7)
N41 Ru1 N51 C56 -102.9(8)
N61 Ru1 N51 C56 173.1(8)
N21 Ru1 N51 C56 70.9(8)
N11 Ru1 N51 C56 -5.7(8)
N41 Ru1 N51 C52 80.6(7)
N61 Ru1 N51 C52 -3.5(6)
N21 Ru1 N51 C52 -105.7(6)
N11 Ru1 N51 C52 177.7(6)
N51 Ru1 N61 C62 6.3(6)
N41 Ru1 N61 C62 -91.8(7)
N31 Ru1 N61 C62 -169.8(6)
N21 Ru1 N61 C62 90.7(6)
N51 Ru1 N61 C66 179.6(8)
N41 Ru1 N61 C66 81.5(8)
N31 Ru1 N61 C66 3.5(8)
N21 Ru1 N61 C66 -95.9(7)
C16 N11 C12 C13 -1.9(13)
Ru1 N11 C12 C13 170.8(7)
C16 N11 C12 C22 179.3(8)
Ru1 N11 C12 C22 -8.0(10)
N11 C12 C13 C14 2.6(15)
C22 C12 C13 C14 -178.9(9)
C12 C13 C14 C15 0.3(16)
C13 C14 C15 C16 -3.8(17)
C12 N11 C16 C15 -1.6(14)
Ru1 N11 C16 C15 -173.9(8)
C14 C15 C16 N11 4.5(17)
C36 N31 C32 C33 -0.1(15)
Ru1 N31 C32 C33 -179.3(8)
C36 N31 C32 C42 -179.4(9)
Ru1 N31 C32 C42 1.4(11)
C29 N21 C22 N23 -3.7(10)
Ru1 N21 C22 N23 170.6(6)
C29 N21 C22 C12 179.7(7)
Ru1 N21 C22 C12 -6.0(10)
C24 N23 C22 N21 4.5(11)
C23 N23 C22 N21 -179.6(8)
C24 N23 C22 C12 -179.4(9)
C23 N23 C22 C12 -3.4(16)
N11 C12 C22 N21 9.1(12)
C13 C12 C22 N21 -169.5(9)
N11 C12 C22 N23 -166.9(9)
C13 C12 C22 N23 14.5(17)
C22 N23 C23 C71 148.1(9)
C24 N23 C23 C71 -36.8(14)
C22 N23 C24 C25 177.0(11)
C23 N23 C24 C25 1.1(18)
C22 N23 C24 C29 -3.4(10)
C23 N23 C24 C29 -179.2(9)
N23 C24 C25 C26 -178.4(10)
C29 C24 C25 C26 2.0(15)
C24 C25 C26 C27 -2.7(16)
C25 C26 C27 C28 0.4(16)
C26 C27 C28 C29 2.6(14)
C27 C28 C29 N21 176.8(9)
C27 C28 C29 C24 -3.4(14)
C22 N21 C29 C28 -178.9(10)
Ru1 N21 C29 C28 8.6(16)
C22 N21 C29 C24 1.3(10)
Ru1 N21 C29 C24 -171.2(7)
C25 C24 C29 C28 1.2(15)
N23 C24 C29 C28 -178.5(8)
C25 C24 C29 N21 -179.0(9)
N23 C24 C29 N21 1.3(10)
N31 C32 C33 C34 0.8(18)
C42 C32 C33 C34 -180.0(12)
C32 C33 C34 C35 -1(2)
C33 C34 C35 C36 1.1(19)
C32 N31 C36 C35 -0.1(16)
Ru1 N31 C36 C35 179.1(8)
C34 C35 C36 N31 -0.4(18)
C46 N41 C42 C43 -1.4(14)
Ru1 N41 C42 C43 177.5(7)
C46 N41 C42 C32 177.6(9)
Ru1 N41 C42 C32 -3.5(11)
N31 C32 C42 N41 1.4(13)
C33 C32 C42 N41 -177.9(10)
N31 C32 C42 C43 -179.7(9)
C33 C32 C42 C43 1.0(17)
N41 C42 C43 C44 2.9(16)
C32 C42 C43 C44 -176.0(11)
C42 C43 C44 C45 -2.9(18)
C43 C44 C45 C46 1.5(18)
C42 N41 C46 C45 0.0(15)
Ru1 N41 C46 C45 -178.8(7)
C44 C45 C46 N41 -0.1(17)
C56 N51 C52 C53 1.8(13)
Ru1 N51 C52 C53 178.8(7)
C56 N51 C52 C62 -176.5(8)
Ru1 N51 C52 C62 0.5(10)
N51 C52 C53 C54 -0.8(15)
C62 C52 C53 C54 177.4(9)
C52 C53 C54 C55 -1.2(16)
C53 C54 C55 C56 2.0(15)
C54 C55 C56 N51 -0.9(15)
C52 N51 C56 C55 -1.0(14)
Ru1 N51 C56 C55 -177.6(7)
C66 N61 C62 C63 -2.7(13)
Ru1 N61 C62 C63 171.1(7)
C66 N61 C62 C52 178.3(8)
Ru1 N61 C62 C52 -7.8(10)
C53 C52 C62 N61 -173.5(9)
N51 C52 C62 N61 4.8(11)
C53 C52 C62 C63 7.6(15)
N51 C52 C62 C63 -174.1(9)
N61 C62 C63 C64 2.2(15)
C52 C62 C63 C64 -178.9(9)
C62 C63 C64 C65 -1.8(17)
C63 C64 C65 C66 1.9(17)
C62 N61 C66 C65 2.8(14)
Ru1 N61 C66 C65 -170.4(7)
C64 C65 C66 N61 -2.4(16)
N23 C23 C71 C72 112.3(10)
N23 C23 C71 C84 -70.2(12)
C84 C71 C72 C73 -178.8(10)
C23 C71 C72 C73 -1.4(15)
C84 C71 C72 C77 0.3(15)
C23 C71 C72 C77 177.6(8)
C71 C72 C73 C74 -178.6(10)
C77 C72 C73 C74 2.3(15)
C72 C73 C74 C75 -1.7(18)
C73 C74 C75 C76 3.6(19)
C74 C75 C76 C77 -7(2)
C75 C76 C77 C78 -176.5(12)
C75 C76 C77 C72 7.5(18)
C71 C72 C77 C78 -0.3(14)
C73 C72 C77 C78 178.8(10)
C71 C72 C77 C76 175.9(10)
C73 C72 C77 C76 -4.9(14)
C76 C77 C78 C79 -176.9(11)
C72 C77 C78 C79 -0.8(17)
C77 C78 C79 C80 -178.4(11)
C77 C78 C79 C84 2.0(18)
C78 C79 C80 C81 179.1(13)
C84 C79 C80 C81 -1.3(19)
C79 C80 C81 C82 0(2)
C80 C81 C82 C83 3(2)
C81 C82 C83 C84 -3.8(19)
C72 C71 C84 C83 179.0(10)
C23 C71 C84 C83 1.6(15)
C72 C71 C84 C79 0.9(15)
C23 C71 C84 C79 -176.6(8)
C82 C83 C84 C71 -175.7(11)
C82 C83 C84 C79 2.4(17)
C78 C79 C84 C71 -1.9(15)
C80 C79 C84 C71 178.4(10)
C78 C79 C84 C83 179.8(11)
C80 C79 C84 C83 0.1(15)
